data_7222573
loop_
_publ_author_name
'Suchentrunk, C.'
'Daniels, J.'
'Carillo-Cabrera, W.'
'Somer, M.'
'Korber, N.'

_publ_section_title
;
 Synthesis and Crystal Structures of the Polygermanide Ammoniates K4Ge9 x
 9 NH3, Rb4Ge9 x 5 NH3 and Cs6Ge18 x 4 NH3
;
_journal_name_full
;
Zeitschrift fuer Naturforschung, Teil B. Anorganische Chemie, Organische 
Chemie (42,1987-)
;
_journal_page_first 277
_journal_page_last 283
_journal_volume 60
_journal_year 2005
_chemical_formula_sum 'Cs3 Ge9 H6 N2'
_chemical_name_systematic 'Cs3 Ge9 (N H3)2'
_space_group_IT_number 14
_symmetry_space_group_name_Hall '-P 2yn'
_symmetry_space_group_name_H-M 'P 1 21/n 1'
_cell_angle_alpha 90
_cell_angle_beta 93.7
_cell_angle_gamma 90
_cell_formula_units_Z 4
_cell_length_a 8.964
_cell_length_b 14.175
_cell_length_c 14.991
_cell_volume 1900.857
_citation_journal_id_ASTM ZNBSEN
_cod_data_source_file Suchentrunk_ZNBSEN_2005_1742.cif
_cod_data_source_block H6Cs3Ge9N2
_cod_original_sg_symbol_Hall '-P 2ybc (x-z,y,z)'
_cod_original_formula_sum 'H6 Cs3 Ge9 N2'
_cod_database_code 7222573

loop_
_symmetry_equiv_pos_as_xyz
x,y,z
-x+1/2,y+1/2,-z+1/2
-x,-y,-z
x-1/2,-y-1/2,z-1/2

loop_
_atom_site_label
_atom_site_type_symbol
_atom_site_fract_x
_atom_site_fract_y
_atom_site_fract_z
_atom_site_occupancy
_atom_site_U_iso_or_equiv
H6 H+1 -0.0028 0.1043 0.6573 1 0.0
H3 H+1 -0.4945 0.0157 0.3815 1 0.0
N2 N-3 -0.0034 0.1306 0.6034 1 0.0
Ge5 Ge -0.31334 0.57066 0.34024 1 0.0
H2 H+1 -0.577 0.0293 0.2959 1 0.0
H5 H+1 0.0179 0.1917 0.609 1 0.0
H4 H+1 -0.0934 0.1237 0.5755 1 0.0
N1 N-3 -0.491 0.0404 0.3271 1 0.0
Ge6 Ge -0.48383 0.42577 0.54249 1 0.0
Ge3 Ge 0.17777 0.21605 0.24541 1 0.0
Cs1 Cs+1 0.0377 0.40087 0.39475 1 0.0
Ge2 Ge -0.12144 0.26502 0.19989 1 0.0
Ge7 Ge 0.38929 0.52596 0.29552 1 0.0
Ge9 Ge -0.04835 0.12677 0.30765 1 0.0
H1 H+1 -0.4164 0.0141 0.2995 1 0.0
Cs3 Cs+1 0.24459 0.02884 0.48816 1 0.0
Ge4 Ge 0.33444 0.29062 0.53921 1 0.0
Ge1 Ge 0.23732 0.64309 0.40011 1 0.0
Ge8 Ge -0.41154 0.20435 0.59409 1 0.0
Cs2 Cs+1 -0.43507 0.272 0.34355 1 0.0
